data_1545753
loop_
_publ_author_name
'Thierry Loiseau'
'Francis Taulelle'
'Gerard Ferey'

_publ_section_title
;
 Oxyfluorinated compounds with open structure XI. Interaction between the
 ULM-3 type framework and linear diamine templates of different chain
 lengths studied by X-ray diffraction and solid-state nuclear magnetic
 resonance characterization
;
_journal_name_full 'Microporous Materials'
_journal_page_first 365
_journal_page_last 379
_journal_paper_doi 10.1016/0927-6513(95)00073-9
_journal_volume 5
_journal_year 1996
_chemical_formula_sum 'C5 H16 F2 Ga3 N2 O12 P3'
_chemical_formula_weight 636.273
_space_group_IT_number 61
_symmetry_cell_setting orthorhombic
_symmetry_Int_Tables_number 61
_symmetry_space_group_name_Hall '-P 2ac 2ab'
_symmetry_space_group_name_H-M 'P b c a'
_cell_angle_alpha 90.
_cell_angle_beta 90.
_cell_angle_gamma 90.
_cell_formula_units_Z 8
_cell_length_a 10.156(3)
_cell_length_b 18.672(9)
_cell_length_c 16.367(7)
_cell_volume 3104(2)
_diffrn_ambient_temperature 293
_diffrn_radiation_probe x-ray
_diffrn_radiation_type MoK\a
_diffrn_radiation_wavelength 0.71069
_exptl_absorpt_coefficient_mu 5.53
_refine_ls_number_parameters 220
_refine_ls_number_reflns 1909
_refine_ls_R_factor_gt 0.044
_refine_ls_wR_factor_gt 0.044
_cod_data_source_file Microporous-Materials-1996-5-365-379-2.cif
_cod_data_source_block 2
_cod_original_cell_volume 3104(4)
_cod_original_formula_sum 'H16 C5 F2 Ga3 N2 O12 P3'
_cod_database_code 1545753

loop_
_symmetry_equiv_pos_site_id
_symmetry_equiv_pos_as_xyz
1 x,y,z
2 1/2-x,-y,1/2+z
3 1/2+x,1/2-y,-z
4 -x,1/2+y,1/2-z
5 -x,-y,-z
6 1/2+x,y,1/2-z
7 1/2-x,1/2+y,z
8 x,1/2-y,1/2+z

loop_
_atom_site_label
_atom_site_type_symbol
_atom_site_thermal_displace_type
_atom_site_fract_x
_atom_site_fract_y
_atom_site_fract_z
_atom_site_occupancy
_atom_site_U_iso_or_equiv
_atom_site_calc_flag
_atom_site_refinement_flags
_atom_site_disorder_assembly
_atom_site_disorder_group
Ga1 Ga Uiso 0.17910(10) 0.71630(10) 0.53760(10) 1.000 0.0076(4) . . . .
Ga2 Ga Uiso 0.16450(10) 0.32220(10) 0.84910(10) 1.000 0.0080(4) . . . .
Ga3 Ga Uiso 0.15330(10) 0.59210(10) 0.01320(10) 1.000 0.0072(4) . . . .
P1 P Uiso 0.1456(2) 0.07740(10) 0.50590(10) 1.000 0.0074(9) . . . .
P2 P Uiso 0.3510(2) 0.17280(10) 0.18270(10) 1.000 0.0081(10) . . . .
P3 P Uiso 0.1221(2) 0.18510(10) 0.94620(10) 1.000 0.0081(10) . . . .
F1 F Uiso 0.3303(5) 0.3070(3) 0.9173(3) 1.000 0.014(3) . . . .
F2 F Uiso 0.0869(5) 0.6966(3) 0.0058(3) 1.000 0.011(3) . . . .
O1 O Uiso 0.0035(5) 0.4291(3) 0.0379(4) 1.000 0.011(3) . . . .
O2 O Uiso 0.2145(6) 0.4950(3) 0.0158(4) 1.000 0.011(3) . . . .
O3 O Uiso 0.1390(6) 0.4017(3) 0.9143(4) 1.000 0.013(3) . . . .
O4 O Uiso 0.2201(6) 0.3676(3) 0.0575(4) 1.000 0.010(3) . . . .
O5 O Uiso 0.2695(6) 0.1584(4) 0.2597(4) 1.000 0.015(4) . . . .
O6 O Uiso 0.3165(6) 0.2471(3) 0.1490(4) 1.000 0.013(3) . . . .
O7 O Uiso 0.3172(6) 0.1121(3) 0.1226(4) 1.000 0.011(3) . . . .
O8 O Uiso 0.4965(5) 0.1690(4) 0.2071(4) 1.000 0.011(3) . . . .
O9 O Uiso 0.7065(6) 0.3837(3) 0.0539(4) 1.000 0.014(3) . . . .
O10 O Uiso 0.6425(6) 0.2752(3) 0.1347(4) 1.000 0.015(3) . . . .
O11 O Uiso 0.6594(6) 0.2674(3) 0.9827(4) 1.000 0.013(3) . . . .
O12 O Uiso 0.4782(5) 0.3382(3) 0.0465(4) 1.000 0.009(3) . . . .
N1 N Uiso 0.4854(10) 0.7076(5) 0.6596(6) 1.000 0.037(6) . . . .
N2A N Uiso 0.496(2) 0.4741(13) 0.9421(12) 0.500 0.041(5) . . . .
N2B N Uiso 0.5340(19) 0.3978(10) 0.8645(11) 0.500 0.029(4) . . . .
C1 C Uiso 0.4913(18) 0.6421(9) 0.7148(11) 1.000 0.068(5) . . . .
C2 C Uiso 0.6120(19) 0.6006(11) 0.7338(12) 1.000 0.081(6) . . . .
C3 C Uiso 0.6043(18) 0.5453(10) 0.7886(11) 1.000 0.071(5) . . . .
C4 C Uiso 0.481(2) 0.5049(14) 0.7910(15) 1.000 0.112(9) . . . .
C5 C Uiso 0.472(3) 0.4584(13) 0.8612(14) 1.000 0.125(10) . . . .

loop_
_geom_angle_atom_site_label_1
_geom_angle_atom_site_label_2
_geom_angle_atom_site_label_3
_geom_angle
_geom_angle_site_symmetry_1
_geom_angle_site_symmetry_2
_geom_angle_site_symmetry_3
_geom_angle_publ_flag
F1 Ga1 O4 90.9(3) 2_564 . 2_565 yes
F1 Ga1 O6 171.8(3) 2_564 . 2_565 yes
F1 Ga1 O12 85.4(3) 2_564 . 2_565 yes
F1 Ga1 O11 88.8(3) 2_564 . 4_656 yes
F1 Ga1 F2 84.1(2) 2_564 . 8_565 yes
O4 Ga1 O6 96.7(3) 2_565 . 2_565 yes
O4 Ga1 O12 89.9(3) 2_565 . 2_565 yes
O4 Ga1 O11 88.8(3) 2_565 . 4_656 yes
F2 Ga1 O4 173.6(3) 8_565 . 2_565 yes
O6 Ga1 O12 97.8(3) 2_565 . 2_565 yes
O6 Ga1 O11 88.2(3) 2_565 . 4_656 yes
F2 Ga1 O6 88.2(2) 8_565 . 2_565 yes
O11 Ga1 O12 174.0(3) 4_656 . 2_565 yes
F2 Ga1 O12 93.6(2) 8_565 . 2_565 yes
F2 Ga1 O11 87.1(2) 8_565 . 4_656 yes
F1 Ga2 O3 84.9(3) . . . yes
F1 Ga2 O8 173.9(3) . . 3_456 yes
F1 Ga2 O10 83.4(3) . . 3_456 yes
F1 Ga2 O5 89.1(2) . . 8_555 yes
O3 Ga2 O8 94.7(3) . . 3_456 yes
O3 Ga2 O10 133.6(3) . . 3_456 yes
O3 Ga2 O5 112.4(3) . . 8_555 yes
O8 Ga2 O10 92.6(3) 3_456 . 3_456 yes
O5 Ga2 O8 96.6(3) 8_555 . 3_456 yes
O5 Ga2 O10 112.1(3) 8_555 . 3_456 yes
F2 Ga3 O2 177.9(3) . . . yes
F2 Ga3 O1 83.9(2) . . 5_565 yes
F2 Ga3 O9 89.2(2) . . 5_665 yes
F2 Ga3 O7 85.4(2) . . 7_555 yes
O1 Ga3 O2 95.0(3) 5_565 . . yes
O2 Ga3 O9 89.7(3) . . 5_665 yes
O2 Ga3 O7 96.7(3) . . 7_555 yes
O1 Ga3 O9 116.6(3) 5_565 . 5_665 yes
O1 Ga3 O7 128.4(3) 5_565 . 7_555 yes
O7 Ga3 O9 113.5(3) 7_555 . 5_665 yes
O1 P1 O3 108.0(3) 8_555 . 8_554 yes
O2 P1 O3 110.1(3) 8_555 . 8_554 yes
O3 P1 O4 112.7(3) 8_554 . 8_555 yes
O1 P1 O2 108.8(3) 8_555 . 8_555 yes
O1 P1 O4 109.2(3) 8_555 . 8_555 yes
O2 P1 O4 108.0(3) 8_555 . 8_555 yes
O5 P2 O6 109.4(4) . . . yes
O5 P2 O7 106.0(4) . . . yes
O5 P2 O8 107.4(4) . . . yes
O6 P2 O7 112.7(3) . . . yes
O6 P2 O8 110.9(4) . . . yes
O7 P2 O8 110.3(4) . . . yes
O9 P3 O10 109.1(3) 3_456 . 3_456 yes
O9 P3 O12 107.1(3) 3_456 . 3_456 yes
O9 P3 O11 110.5(3) 3_456 . 3_457 yes
O10 P3 O12 109.5(3) 3_456 . 3_456 yes
O10 P3 O11 110.4(3) 3_456 . 3_457 yes
O11 P3 O12 110.3(3) 3_457 . 3_456 yes
Ga1 F1 Ga2 121.6(3) 2_565 . . yes
Ga1 F2 Ga3 128.0(3) 8_564 . . yes
Ga3 O1 P1 129.7(4) 5_565 . 8_554 yes
Ga3 O2 P1 133.2(4) . . 8_554 yes
Ga2 O3 P1 139.0(4) . . 8_555 yes
Ga1 O4 P1 136.5(4) 2_564 . 8_554 yes
Ga2 O5 P2 158.4(5) 8_554 . . yes
Ga1 O6 P2 130.5(4) 2_564 . . yes
Ga3 O7 P2 136.9(4) 7_545 . . yes
Ga2 O8 P2 135.9(4) 3_556 . . yes
Ga3 O9 P3 128.9(4) 5_665 . 3_556 yes
Ga2 O10 P3 128.0(4) 3_556 . 3_556 yes
Ga1 O11 P3 129.6(4) 4_646 . 3_557 yes
Ga1 O12 P3 131.1(4) 2_564 . 3_556 yes
N1 C1 C2 125.2(15) . . . yes
C1 C2 C3 118.9(17) . . . no
C2 C3 C4 117.1(18) . . . no
C3 C4 C5 113(2) . . . no
N2A C5 N2B 93(2) . . . yes
N2A C5 C4 129(2) . . . yes
N2B C5 C4 122(2) . . . yes

loop_
_geom_bond_atom_site_label_1
_geom_bond_atom_site_label_2
_geom_bond_distance
_geom_bond_site_symmetry_1
_geom_bond_site_symmetry_2
_geom_bond_publ_flag
Ga1 F1 2.019(5) . 2_564 yes
Ga1 O4 1.900(6) . 2_565 yes
Ga1 O6 1.948(7) . 2_565 yes
Ga1 O12 1.900(5) . 2_565 yes
Ga1 O11 1.926(6) . 4_656 yes
Ga1 F2 1.948(6) . 8_565 yes
Ga2 F1 2.040(5) . . yes
Ga2 O3 1.846(6) . . yes
Ga2 O8 1.945(6) . 3_456 yes
Ga2 O10 1.851(6) . 3_456 yes
Ga2 O5 1.846(7) . 8_555 yes
Ga3 F2 2.068(6) . . yes
Ga3 O2 1.917(6) . . yes
Ga3 O1 1.842(6) . 5_565 yes
Ga3 O9 1.854(6) . 5_665 yes
Ga3 O7 1.854(7) . 7_555 yes
P1 O3 1.551(7) . 8_554 yes
P1 O1 1.540(6) . 8_555 yes
P1 O2 1.531(6) . 8_555 yes
P1 O4 1.530(6) . 8_555 yes
P2 O5 1.532(7) . . yes
P2 O6 1.534(6) . . yes
P2 O7 1.540(6) . . yes
P2 O8 1.532(6) . . yes
P3 O9 1.544(6) . 3_456 yes
P3 O10 1.532(7) . 3_456 yes
P3 O12 1.530(6) . 3_456 yes
P3 O11 1.511(7) . 3_457 yes
N1 C1 1.52(2) . . yes
N2A C5 1.38(3) . . yes
N2B C5 1.30(3) . . yes
C1 C2 1.48(3) . . no
C2 C3 1.37(3) . . no
C3 C4 1.46(3) . . no
C4 C5 1.44(3) . . no

loop_
_geom_torsion_atom_site_label_1
_geom_torsion_atom_site_label_2
_geom_torsion_atom_site_label_3
_geom_torsion_atom_site_label_4
_geom_torsion
_geom_torsion_site_symmetry_1
_geom_torsion_site_symmetry_2
_geom_torsion_site_symmetry_3
_geom_torsion_site_symmetry_4
_geom_torsion_publ_flag
O3 Ga2 F1 Ga1 65.6(3) . . . 2_565 no
O10 Ga2 F1 Ga1 -69.5(4) 3_456 . . 2_565 no
O5 Ga2 F1 Ga1 178.2(4) 8_555 . . 2_565 no
F1 Ga2 O3 P1 -44.9(6) . . . 8_555 no
O8 Ga2 O3 P1 129.1(6) 3_456 . . 8_555 no
O10 Ga2 O3 P1 31.0(8) 3_456 . . 8_555 no
O5 Ga2 O3 P1 -131.8(6) 8_555 . . 8_555 no
O3 Ga2 O8 P2 -63.6(7) . . 3_456 3_456 no
F1 Ga2 O10 P3 62.8(5) . . 3_456 . no
O3 Ga2 O10 P3 -13.7(7) . . 3_456 . no
O8 Ga2 O10 P3 -112.7(5) 3_456 . 3_456 . no
O5 Ga2 O10 P3 149.1(4) 8_555 . 3_456 . no
F1 Ga2 O5 P2 89.1(12) . . 8_555 8_555 no
O3 Ga2 O5 P2 173.3(11) . . 8_555 8_555 no
O1 Ga3 F2 Ga1 -175.9(4) 5_565 . . 8_564 no
O9 Ga3 F2 Ga1 -59.0(4) 5_665 . . 8_564 no
O7 Ga3 F2 Ga1 54.7(4) 7_555 . . 8_564 no
O1 Ga3 O2 P1 -17.4(6) 5_565 . . 8_554 no
O9 Ga3 O2 P1 -134.1(6) 5_665 . . 8_554 no
O7 Ga3 O2 P1 112.3(6) 7_555 . . 8_554 no
F2 Ga3 O7 P2 10.2(5) . . 7_555 7_555 no
O2 Ga3 O7 P2 -170.2(5) . . 7_555 7_555 no
O6 P2 O5 Ga2 -16.9(13) . . . 8_554 no
O7 P2 O5 Ga2 -138.6(11) . . . 8_554 no
O8 P2 O5 Ga2 103.5(12) . . . 8_554 no
O5 P2 O6 Ga1 -151.2(4) . . . 2_564 no
O7 P2 O6 Ga1 -33.6(6) . . . 2_564 no
O8 P2 O6 Ga1 90.6(5) . . . 2_564 no
O5 P2 O7 Ga3 169.1(5) . . . 7_545 no
O6 P2 O7 Ga3 49.6(7) . . . 7_545 no
O8 P2 O7 Ga3 -74.9(6) . . . 7_545 no
O5 P2 O8 Ga2 178.3(6) . . . 3_556 no
O6 P2 O8 Ga2 -62.3(7) . . . 3_556 no
O7 P2 O8 Ga2 63.2(7) . . . 3_556 no
O9 P3 O10 Ga2 -137.5(4) 3_456 . 3_456 . no
O12 P3 O10 Ga2 105.6(5) 3_456 . 3_456 . no
O11 P3 O10 Ga2 -15.9(6) 3_457 . 3_456 . no
N1 C1 C2 C3 176.0(16) . . . . no
C1 C2 C3 C4 33(3) . . . . no
C2 C3 C4 C5 -168(2) . . . . no
C3 C4 C5 N2A 49(4) . . . . no
C3 C4 C5 N2B -78(3) . . . . no
